data_9016397
loop_
_publ_author_name
'Larsen, A. O.'
'Kolitsch, U.'
'Gault, R. A.'
'Giester, G.'

_publ_section_title
;
 Eirikite, a new mineral species of the leifite group from the Langesundsfjord district, Norway
;
_journal_name_full 'European Journal of Mineralogy'
_journal_page_first 875
_journal_page_last 880
_journal_paper_doi 10.1127/0935-1221/2010/0022-2068
_journal_volume 22
_journal_year 2010
_chemical_compound_source 'Langesundsfjord district, Norway'
_chemical_formula_sum 'Al3 Be2 F2 K0.983 Na6.017 O39 Si15'
_chemical_name_mineral Eirikite
_space_group_IT_number 164
_symmetry_space_group_name_Hall '-P 3 2"'
_symmetry_space_group_name_H-M 'P -3 m 1'
_cell_angle_alpha 90
_cell_angle_beta 90
_cell_angle_gamma 120
_cell_formula_units_Z 1
_cell_length_a 14.386
_cell_length_b 14.386
_cell_length_c 4.873
_cell_volume 873.388
_database_code_amcsd 0017881
_exptl_crystal_density_diffrn 2.584
_cod_original_formula_sum 'K.983 Na6.017 Be2 (Si15 Al3) O39 F2'
_cod_database_code 9016397

loop_
_space_group_symop_operation_xyz
x,y,z
-y,-x,z
y,-x+y,-z
-x,-x+y,-z
-x+y,-x,z
-x+y,y,z
-x,-y,-z
y,x,-z
-y,x-y,z
x,x-y,z
x-y,x,-z
x-y,-y,-z

loop_
_atom_site_aniso_label
_atom_site_aniso_U_11
_atom_site_aniso_U_22
_atom_site_aniso_U_33
_atom_site_aniso_U_12
_atom_site_aniso_U_13
_atom_site_aniso_U_23
KA 0.04600 0.04600 0.03940 0.02300 0.00000 0.00000
Na 0.01746 0.01746 0.01640 0.00540 0.00316 -0.00316
BeT4 0.00790 0.00790 0.00800 0.00400 0.00000 0.00000
SiT1 0.00949 0.00935 0.00883 0.00475 -0.00116 -0.00058
AlT1 0.00949 0.00935 0.00883 0.00475 -0.00116 -0.00058
SiT2 0.00752 0.00675 0.00750 0.00376 0.00040 0.00020
AlT2 0.00752 0.00675 0.00750 0.00376 0.00040 0.00020
SiT3 0.00725 0.00725 0.00607 0.00501 0.00005 -0.00005
AlT3 0.00725 0.00725 0.00607 0.00501 0.00005 -0.00005
O1 0.01640 0.01640 0.01540 0.00470 -0.00408 0.00408
O2 0.01570 0.01310 0.01520 0.00770 0.00540 0.00539
O3 0.01320 0.00940 0.01470 0.00642 -0.00411 -0.00318
O4 0.01750 0.00780 0.01340 0.00390 -0.00247 -0.00490
O5 0.01430 0.01430 0.00870 0.01130 0.00051 -0.00051
F 0.01680 0.01680 0.00730 0.00839 0.00000 0.00000

loop_
_atom_site_label
_atom_site_fract_x
_atom_site_fract_y
_atom_site_fract_z
_atom_site_occupancy
_atom_site_U_iso_or_equiv
_atom_site_type_symbol
_atom_site_attached_hydrogens
KA 0.00000 0.00000 0.00000 0.98300 0.04380 K 0
Na 0.75075 -0.75075 0.20243 1.00000 0.01861 Na 0
NaB 0.00000 0.00000 0.50000 0.01700 0.04000 Na 0
BeT4 0.33333 0.66667 0.36850 1.00000 0.00800 Be 0
SiT1 0.00000 0.21580 0.50000 0.83333 0.00921 Si 0
AlT1 0.00000 0.21580 0.50000 0.16667 0.00921 Al 0
SiT2 0.00000 0.34389 0.00000 0.83333 0.00717 Si 0
AlT2 0.00000 0.34389 0.00000 0.16667 0.00717 Al 0
SiT3 0.44740 -0.44740 0.30818 0.83333 0.00624 Si 0
AlT3 0.44740 -0.44740 0.30818 0.16667 0.00624 Al 0
O1 0.09980 -0.09980 0.38138 1.00000 0.01764 O 0
O2 0.30843 0.25990 0.24793 1.00000 0.01445 O 0
O3 0.35937 0.45859 0.10578 1.00000 0.01207 O 0
O4 0.50000 0.00000 0.50000 1.00000 0.01390 O 0
O5 0.39429 -0.39429 0.48464 1.00000 0.01058 O 0
F 0.33333 0.66667 0.04480 1.00000 0.01360 F 0

loop_
_cod_changelog_entry_id
_cod_changelog_entry_author
_cod_changelog_entry_date
_cod_changelog_entry_text
1
;cod-tools version 3.8.0
Id: cif_guess_AMCSD_atom_types 9581 2023-05-17 12:35:41Z saulius
;
2023-05-23T09:25:39+03:00
;Derived atom types and hydrogen counts
from atom names that follow the AMCSD naming convention
(Wat == water, O-H == hydroxyl).
;

loop_
_cod_related_entry_id
_cod_related_entry_database
_cod_related_entry_code
1 AMCSD 0017881
